data_9004019
loop_
_publ_author_name
'London, D.'
'Ertl, A.'
'Hughes, J. M.'
'Morgan VI G B'
'Fritz, E. A.'
'Harms, B. S.'

_publ_section_title
;
 Synthetic Ag-rich tourmaline: Structure and chemistry
 Note: Y(B) adjusted to satisfy symmetry constraint
;
_journal_name_full 'American Mineralogist'
_journal_page_first 680
_journal_page_last 684
_journal_paper_doi 10.2138/am.2006.1959
_journal_volume 91
_journal_year 2006
_chemical_formula_structural Na.58Ag.18Mg2.12Al6.98B3Si5.90O27.53OH3F.47
_chemical_formula_sum 'Ag0.18 Al6.981 B3 F0.47 H6.53 Mg2.121 Na0.58 O30.53 Si5.898'
_space_group_IT_number 160
_symmetry_space_group_name_Hall 'R 3 -2"'
_symmetry_space_group_name_H-M 'R 3 m :H'
_cell_angle_alpha 90
_cell_angle_beta 90
_cell_angle_gamma 120
_cell_length_a 15.8995
_cell_length_b 15.8995
_cell_length_c 7.1577
_cell_formula_units_Z 3
_cell_volume 1567.007
_database_code_amcsd 0004143
_exptl_crystal_density_diffrn 3.099
_cod_original_sg_symbol_H-M 'R 3 m'
_cod_original_formula_sum 'Na.58 Ag.18 Al6.981 Mg2.121 Si5.898 B3 O30.53 F.47 H6.53'
_cod_database_code 9004019
_amcsd_formula_title Na.58Ag.18Mg2.12Al6.98B3Si5.90O27.53OH3F.47

loop_
_space_group_symop_operation_xyz
x,y,z
2/3+x,1/3+y,1/3+z
1/3+x,2/3+y,2/3+z
x,x-y,z
2/3+x,1/3+x-y,1/3+z
1/3+x,2/3+x-y,2/3+z
-y,-x,z
2/3-y,1/3-x,1/3+z
1/3-y,2/3-x,2/3+z
-x+y,y,z
2/3-x+y,1/3+y,1/3+z
1/3-x+y,2/3+y,2/3+z
-y,x-y,z
2/3-y,1/3+x-y,1/3+z
1/3-y,2/3+x-y,2/3+z
-x+y,-x,z
2/3-x+y,1/3-x,1/3+z
1/3-x+y,2/3-x,2/3+z

loop_
_atom_site_label
_atom_site_fract_x
_atom_site_fract_y
_atom_site_fract_z
_atom_site_occupancy
_atom_site_U_iso_or_equiv
NaX 0.00000 0.00000 0.75000 0.58000 0.01860
AgX 0.00000 0.00000 0.75000 0.18000 0.01860
AlY 0.87520 0.93760 0.34400 0.51300 0.01090
MgY 0.87520 0.93760 0.34400 0.48700 0.01090
AlZ 0.70238 0.73859 0.36470 0.89000 0.00630
MgZ 0.70238 0.73859 0.36470 0.11000 0.00630
Si 0.80832 0.81032 0.97520 0.98300 0.00571
Al 0.80832 0.81032 0.97520 0.01700 0.00571
B 0.89030 0.78060 0.52200 1.00000 0.00830
O-H1W 0.00000 0.00000 0.20570 0.53000 0.01140
F1W 0.00000 0.00000 0.20570 0.47000 0.01140
O2 0.93904 0.87810 0.48770 1.00000 0.01230
O3V 0.73650 0.86825 0.46550 1.00000 0.01150
O4 0.90628 0.81260 0.90390 1.00000 0.01150
O5 0.81450 0.90727 0.88150 1.00000 0.01120
O6 0.80489 0.81525 0.20000 1.00000 0.00920
O7 0.71404 0.71441 0.89750 1.00000 0.00860
O8 0.78999 0.72960 0.53560 1.00000 0.00980
H3 0.74300 0.87100 0.56300 1.00000 0.00800

loop_
_cod_related_entry_id
_cod_related_entry_database
_cod_related_entry_code
1 AMCSD 0004143
